data_7158127
loop_
_publ_author_name
'Li, Wei'
'Li, Shan'
'Wang, Zixiu'
'Liu, Chenfu'
'Ye, Yifei'
'Chen, Yujing'
'Xiong, Yuyan'
'lei, jian'

_publ_section_title
;
 Direct Sb--S cross-coupling of halostibines with thiols and disulfides at
 room temperature
;
_journal_name_full 'Organic &amp; Biomolecular Chemistry'
_journal_paper_doi 10.1039/D1OB00959A
_journal_year 2021
_chemical_formula_moiety 'C27 H24 N S Sb'
_chemical_formula_sum 'C27 H24 N S Sb'
_chemical_formula_weight 516.28
_space_group_crystal_system monoclinic
_space_group_IT_number 14
_space_group_name_Hall '-P 2yn'
_space_group_name_H-M_alt 'P 1 21/n 1'
_atom_sites_solution_hydrogens geom
_atom_sites_solution_primary dual
_audit_creation_date 2021-01-26
_audit_creation_method
;
Olex2 1.3
(compiled 2020.07.31 svn.rc2a77460 for OlexSys, GUI svn.r6145)
;
_audit_update_record
;
2021-01-31 deposited with the CCDC.	2021-06-15 downloaded from the CCDC.
;
_cell_angle_alpha 90
_cell_angle_beta 92.953(4)
_cell_angle_gamma 90
_cell_formula_units_Z 4
_cell_length_a 11.9614(5)
_cell_length_b 15.2361(7)
_cell_length_c 12.3334(5)
_cell_measurement_reflns_used 4828
_cell_measurement_temperature 150.00(10)
_cell_measurement_theta_max 28.6570
_cell_measurement_theta_min 2.6720
_cell_volume 2244.72(17)
_computing_cell_refinement 'CrysAlisPro 1.171.38.43f (Rigaku OD, 2015)'
_computing_data_collection 'CrysAlisPro 1.171.38.43f (Rigaku OD, 2015)'
_computing_data_reduction 'CrysAlisPro 1.171.38.43f (Rigaku OD, 2015)'
_computing_molecular_graphics 'Olex2 1.3 (Dolomanov et al., 2009)'
_computing_publication_material 'Olex2 1.3 (Dolomanov et al., 2009)'
_computing_structure_refinement 'SHELXL 2018/3 (Sheldrick, 2015)'
_computing_structure_solution 'SHELXT  (Sheldrick, 2015)'
_diffrn_ambient_environment N~2~
_diffrn_ambient_temperature 150.00(10)
_diffrn_detector 'CCD plate'
_diffrn_detector_area_resol_mean 5.2684
_diffrn_detector_type AtlasS2
_diffrn_measured_fraction_theta_full 1.000
_diffrn_measured_fraction_theta_max 1.000
_diffrn_measurement_details
;
List of Runs (angles in degrees, time in seconds):

  # Type    Start    End  Width  t~exp~   \w     \q     \k     \f   Frames
#--------------------------------------------------------------------------
  1  \w    -64.00  48.00   1.00    1.20    --   11.90   0.00-180.00  112
  2  \w     -1.00  87.00   1.00    1.20    --   11.90  19.00-150.00   88
;
_diffrn_measurement_device 'four-circle diffractometer'
_diffrn_measurement_device_type 'SuperNova, Dual, Cu at zero, AtlasS2'
_diffrn_measurement_method '\w scans'
_diffrn_orient_matrix_type 'CrysAlisPro convention (1999,Acta A55,543-557)'
_diffrn_orient_matrix_UB_11 0.0362525000
_diffrn_orient_matrix_UB_12 0.0368361000
_diffrn_orient_matrix_UB_13 0.0047211000
_diffrn_orient_matrix_UB_21 0.0091152000
_diffrn_orient_matrix_UB_22 -0.0025900000
_diffrn_orient_matrix_UB_23 -0.0562447000
_diffrn_orient_matrix_UB_31 -0.0461288000
_diffrn_orient_matrix_UB_32 0.0283955000
_diffrn_orient_matrix_UB_33 -0.0112784000
_diffrn_radiation_monochromator mirror
_diffrn_radiation_probe x-ray
_diffrn_radiation_type 'Mo K\a'
_diffrn_radiation_wavelength 0.71073
_diffrn_reflns_av_R_equivalents 0.0347
_diffrn_reflns_av_unetI/netI 0.0469
_diffrn_reflns_Laue_measured_fraction_full 1.000
_diffrn_reflns_Laue_measured_fraction_max 1.000
_diffrn_reflns_limit_h_max 14
_diffrn_reflns_limit_h_min -14
_diffrn_reflns_limit_k_max 18
_diffrn_reflns_limit_k_min -18
_diffrn_reflns_limit_l_max 14
_diffrn_reflns_limit_l_min -9
_diffrn_reflns_number 10124
_diffrn_reflns_point_group_measured_fraction_full 1.000
_diffrn_reflns_point_group_measured_fraction_max 1.000
_diffrn_reflns_theta_full 24.991
_diffrn_reflns_theta_max 24.991
_diffrn_reflns_theta_min 2.126
_diffrn_source 'micro-focus sealed X-ray tube'
_diffrn_source_type 'SuperNova (Mo) X-ray Source'
_exptl_absorpt_coefficient_mu 1.336
_exptl_absorpt_correction_T_max 1.00000
_exptl_absorpt_correction_T_min 0.73268
_exptl_absorpt_correction_type multi-scan
_exptl_absorpt_process_details
;
CrysAlisPro 1.171.38.43f (Rigaku Oxford Diffraction, 2015)
Empirical absorption correction using spherical harmonics,
 implemented in SCALE3 ABSPACK scaling algorithm.
;
_exptl_crystal_colour colourless
_exptl_crystal_colour_primary colourless
_exptl_crystal_density_diffrn 1.528
_exptl_crystal_description block
_exptl_crystal_F_000 1040
_exptl_crystal_size_max 0.13
_exptl_crystal_size_mid 0.12
_exptl_crystal_size_min 0.11
_refine_diff_density_max 0.673
_refine_diff_density_min -0.607
_refine_diff_density_rms 0.085
_refine_ls_extinction_method none
_refine_ls_goodness_of_fit_ref 1.048
_refine_ls_hydrogen_treatment constr
_refine_ls_matrix_type full
_refine_ls_number_parameters 272
_refine_ls_number_reflns 3947
_refine_ls_number_restraints 0
_refine_ls_restrained_S_all 1.048
_refine_ls_R_factor_all 0.0401
_refine_ls_R_factor_gt 0.0310
_refine_ls_shift/su_max 0.002
_refine_ls_shift/su_mean 0.000
_refine_ls_structure_factor_coef Fsqd
_refine_ls_weighting_details 'w=1/[\s^2^(Fo^2^)+(0.0211P)^2^+1.0604P] where P=(Fo^2^+2Fc^2^)/3'
_refine_ls_weighting_scheme calc
_refine_ls_wR_factor_gt 0.0608
_refine_ls_wR_factor_ref 0.0665
_reflns_Friedel_coverage 0.000
_reflns_number_gt 3319
_reflns_number_total 3947
_reflns_threshold_expression 'I > 2\s(I)'
_cod_data_source_file d1ob00959a2.cif
_cod_data_source_block xray-1
_cod_original_cell_volume 2244.73(17)
_cod_database_code 7158127
_shelx_shelxl_version_number 2018/3
_shelx_space_group_comment
;
The symmetry employed for this shelxl refinement is uniquely defined
by the following loop, which should always be used as a source of
symmetry information in preference to the above space-group names.
They are only intended as comments.
;
_reflns_odcompleteness_completeness 99.87
_reflns_odcompleteness_iscentric 1
_reflns_odcompleteness_theta 26.32
_olex2_refinement_description
;
1. Fixed Uiso
 At 1.2 times of:
  All C(H) groups, All C(H,H) groups
 At 1.5 times of:
  All C(H,H,H) groups
2.a Secondary CH2 refined with riding coordinates:
 C7(H7A,H7B), C14(H14A,H14B)
2.b Aromatic/amide H refined with riding coordinates:
 C3(H3), C4(H4), C5(H5), C6(H6), C9(H9), C10(H10), C11(H11), C12(H12),
 C13(H13), C17(H17), C18(H18), C19(H19), C20(H20), C22(H22), C23(H23), C25(H25),
  C26(H26)
2.c Idealised Me refined as rotating group:
 C27(H27A,H27B,H27C)
;
_olex2_date_sample_data_collection 2021-01-25
_olex2_submission_special_instructions 'No special instructions were received'
_oxdiff_exptl_absorpt_empirical_details
;
Empirical correction (ABSPACK) includes:
- Absorption correction using spherical harmonics
- Frame scaling
;
_oxdiff_exptl_absorpt_empirical_full_max 1.410
_oxdiff_exptl_absorpt_empirical_full_min 0.672

loop_
_space_group_symop_operation_xyz
'x, y, z'
'-x+1/2, y+1/2, -z+1/2'
'-x, -y, -z'
'x-1/2, -y-1/2, z-1/2'

loop_
_atom_site_label
_atom_site_type_symbol
_atom_site_fract_x
_atom_site_fract_y
_atom_site_fract_z
_atom_site_U_iso_or_equiv
_atom_site_adp_type
_atom_site_occupancy
_atom_site_site_symmetry_order
_atom_site_calc_flag
_atom_site_refinement_flags_posn
_atom_site_refinement_flags_adp
_atom_site_refinement_flags_occupancy
_atom_site_disorder_assembly
_atom_site_disorder_group
Sb1 Sb 0.50055(2) 0.66191(2) 0.68292(2) 0.02182(9) Uani 1 1 d . . . . .
S1 S 0.32581(8) 0.68412(6) 0.78224(8) 0.0349(2) Uani 1 1 d . . . . .
N1 N 0.6412(2) 0.68455(16) 0.5323(2) 0.0207(6) Uani 1 1 d . . . . .
C1 C 0.4807(3) 0.6084(2) 0.4421(3) 0.0229(8) Uani 1 1 d . . . . .
C2 C 0.4150(2) 0.6289(2) 0.5288(3) 0.0210(7) Uani 1 1 d . . . . .
C3 C 0.2991(3) 0.6208(2) 0.5148(3) 0.0278(8) Uani 1 1 d . . . . .
H3 H 0.254052 0.634750 0.571526 0.033 Uiso 1 1 calc R U . . .
C4 C 0.2507(3) 0.5920(2) 0.4166(3) 0.0322(9) Uani 1 1 d . . . . .
H4 H 0.173214 0.587177 0.407942 0.039 Uiso 1 1 calc R U . . .
C5 C 0.3157(3) 0.5705(2) 0.3321(3) 0.0326(9) Uani 1 1 d . . . . .
H5 H 0.282749 0.550185 0.266861 0.039 Uiso 1 1 calc R U . . .
C6 C 0.4309(3) 0.5794(2) 0.3448(3) 0.0262(8) Uani 1 1 d . . . . .
H6 H 0.475287 0.565722 0.287364 0.031 Uiso 1 1 calc R U . . .
C7 C 0.6071(2) 0.6150(2) 0.4544(3) 0.0224(7) Uani 1 1 d . . . . .
H7A H 0.637827 0.559250 0.479502 0.027 Uiso 1 1 calc R U . . .
H7B H 0.636761 0.627811 0.384402 0.027 Uiso 1 1 calc R U . . .
C8 C 0.7576(3) 0.6805(2) 0.5706(3) 0.0213(7) Uani 1 1 d . . . . .
C9 C 0.8361(3) 0.6336(2) 0.5159(3) 0.0308(8) Uani 1 1 d . . . . .
H9 H 0.814643 0.603418 0.452681 0.037 Uiso 1 1 calc R U . . .
C10 C 0.9474(3) 0.6315(3) 0.5554(3) 0.0382(10) Uani 1 1 d . . . . .
H10 H 0.999601 0.599758 0.518153 0.046 Uiso 1 1 calc R U . . .
C11 C 0.9807(3) 0.6755(2) 0.6479(3) 0.0369(10) Uani 1 1 d . . . . .
H11 H 1.055097 0.674156 0.673662 0.044 Uiso 1 1 calc R U . . .
C12 C 0.9026(3) 0.7217(2) 0.7023(3) 0.0393(10) Uani 1 1 d . . . . .
H12 H 0.924564 0.751327 0.765806 0.047 Uiso 1 1 calc R U . . .
C13 C 0.7919(3) 0.7249(2) 0.6643(3) 0.0317(9) Uani 1 1 d . . . . .
H13 H 0.740284 0.757084 0.701893 0.038 Uiso 1 1 calc R U . . .
C14 C 0.6099(3) 0.7737(2) 0.4890(3) 0.0231(7) Uani 1 1 d . . . . .
H14A H 0.549449 0.767802 0.433922 0.028 Uiso 1 1 calc R U . . .
H14B H 0.673595 0.799120 0.454864 0.028 Uiso 1 1 calc R U . . .
C15 C 0.5736(3) 0.83438(19) 0.5767(3) 0.0211(7) Uani 1 1 d . . . . .
C16 C 0.5183(3) 0.8020(2) 0.6643(3) 0.0229(7) Uani 1 1 d . . . . .
C17 C 0.4859(3) 0.8597(2) 0.7444(3) 0.0280(8) Uani 1 1 d . . . . .
H17 H 0.450165 0.838354 0.804168 0.034 Uiso 1 1 calc R U . . .
C18 C 0.5068(3) 0.9490(2) 0.7354(3) 0.0346(9) Uani 1 1 d . . . . .
H18 H 0.484697 0.987263 0.788982 0.042 Uiso 1 1 calc R U . . .
C19 C 0.5596(3) 0.9808(2) 0.6479(3) 0.0330(9) Uani 1 1 d . . . . .
H19 H 0.573120 1.040694 0.641953 0.040 Uiso 1 1 calc R U . . .
C20 C 0.5928(3) 0.9242(2) 0.5684(3) 0.0284(8) Uani 1 1 d . . . . .
H20 H 0.628360 0.946186 0.508871 0.034 Uiso 1 1 calc R U . . .
C21 C 0.3275(3) 0.5827(2) 0.8540(3) 0.0270(8) Uani 1 1 d . . . . .
C22 C 0.3650(3) 0.5781(2) 0.9620(3) 0.0315(9) Uani 1 1 d . . . . .
H22 H 0.392416 0.628230 0.997121 0.038 Uiso 1 1 calc R U . . .
C23 C 0.3622(3) 0.5000(2) 1.0177(3) 0.0350(9) Uani 1 1 d . . . . .
H23 H 0.387531 0.498534 1.090245 0.042 Uiso 1 1 calc R U . . .
C24 C 0.3227(3) 0.4237(2) 0.9686(3) 0.0349(9) Uani 1 1 d . . . . .
C25 C 0.2861(3) 0.4285(3) 0.8613(3) 0.0411(10) Uani 1 1 d . . . . .
H25 H 0.259497 0.378110 0.826111 0.049 Uiso 1 1 calc R U . . .
C26 C 0.2881(3) 0.5067(2) 0.8045(3) 0.0373(9) Uani 1 1 d . . . . .
H26 H 0.262519 0.508040 0.732001 0.045 Uiso 1 1 calc R U . . .
C27 C 0.3187(4) 0.3381(2) 1.0304(4) 0.0556(12) Uani 1 1 d . . . . .
H27A H 0.268583 0.298200 0.992214 0.083 Uiso 1 1 calc R U . . .
H27B H 0.292689 0.348851 1.101567 0.083 Uiso 1 1 calc R U . . .
H27C H 0.392298 0.312855 1.036748 0.083 Uiso 1 1 calc R U . . .

loop_
_atom_site_aniso_label
_atom_site_aniso_U_11
_atom_site_aniso_U_22
_atom_site_aniso_U_33
_atom_site_aniso_U_23
_atom_site_aniso_U_13
_atom_site_aniso_U_12
Sb1 0.02390(13) 0.02227(14) 0.01965(14) -0.00067(9) 0.00467(9) -0.00004(9)
S1 0.0366(5) 0.0341(5) 0.0359(6) 0.0000(4) 0.0192(4) 0.0042(4)
N1 0.0195(13) 0.0201(14) 0.0223(16) -0.0001(12) 0.0004(12) 0.0001(12)
C1 0.0233(17) 0.0184(17) 0.027(2) 0.0014(14) -0.0016(15) 0.0009(14)
C2 0.0211(16) 0.0183(16) 0.024(2) -0.0032(14) 0.0024(14) 0.0001(14)
C3 0.0233(17) 0.0287(19) 0.032(2) 0.0041(16) 0.0024(16) 0.0032(16)
C4 0.0192(17) 0.035(2) 0.042(2) 0.0022(18) -0.0053(17) -0.0018(16)
C5 0.032(2) 0.033(2) 0.032(2) -0.0014(17) -0.0095(17) -0.0035(17)
C6 0.0301(19) 0.0263(19) 0.022(2) -0.0032(15) -0.0001(15) -0.0011(15)
C7 0.0202(16) 0.0275(18) 0.0197(19) -0.0050(15) 0.0025(14) 0.0004(15)
C8 0.0199(16) 0.0196(16) 0.0244(19) 0.0067(14) 0.0014(14) -0.0050(14)
C9 0.0263(18) 0.041(2) 0.025(2) 0.0014(17) 0.0065(16) -0.0051(17)
C10 0.0215(18) 0.051(2) 0.043(3) 0.006(2) 0.0078(17) 0.0030(18)
C11 0.0243(19) 0.034(2) 0.052(3) 0.0091(19) -0.0095(18) -0.0033(17)
C12 0.039(2) 0.035(2) 0.042(3) -0.0093(18) -0.0191(19) 0.0029(19)
C13 0.0287(19) 0.0248(19) 0.041(2) -0.0050(17) -0.0075(17) 0.0065(16)
C14 0.0232(17) 0.0236(17) 0.0223(19) 0.0051(15) -0.0012(14) -0.0013(15)
C15 0.0182(16) 0.0197(17) 0.025(2) -0.0002(14) -0.0051(14) 0.0001(14)
C16 0.0230(17) 0.0208(17) 0.024(2) -0.0026(15) -0.0030(15) 0.0022(14)
C17 0.0256(18) 0.031(2) 0.028(2) -0.0058(16) 0.0009(15) 0.0046(16)
C18 0.032(2) 0.029(2) 0.042(3) -0.0140(18) -0.0066(18) 0.0059(17)
C19 0.0291(19) 0.0224(19) 0.046(3) -0.0042(18) -0.0104(18) 0.0036(16)
C20 0.0224(17) 0.0254(19) 0.036(2) 0.0051(17) -0.0079(15) -0.0006(15)
C21 0.0217(17) 0.032(2) 0.029(2) -0.0015(16) 0.0084(15) -0.0008(15)
C22 0.0276(19) 0.034(2) 0.033(2) -0.0100(17) 0.0035(16) -0.0011(16)
C23 0.033(2) 0.047(2) 0.025(2) -0.0028(18) -0.0013(16) 0.0050(18)
C24 0.031(2) 0.036(2) 0.037(2) 0.0041(18) 0.0033(17) -0.0001(17)
C25 0.046(2) 0.037(2) 0.039(3) -0.0068(19) -0.0046(19) -0.0120(19)
C26 0.046(2) 0.043(2) 0.023(2) -0.0008(18) 0.0017(17) -0.0030(19)
C27 0.066(3) 0.043(3) 0.057(3) 0.013(2) -0.003(2) -0.004(2)

loop_
_atom_type_symbol
_atom_type_description
_atom_type_scat_dispersion_real
_atom_type_scat_dispersion_imag
_atom_type_scat_source
C C 0.0033 0.0016 'International Tables Vol C Tables 4.2.6.8 and 6.1.1.4'
H H 0.0000 0.0000 'International Tables Vol C Tables 4.2.6.8 and 6.1.1.4'
N N 0.0061 0.0033 'International Tables Vol C Tables 4.2.6.8 and 6.1.1.4'
S S 0.1246 0.1234 'International Tables Vol C Tables 4.2.6.8 and 6.1.1.4'
Sb Sb -0.5866 1.5461 'International Tables Vol C Tables 4.2.6.8 and 6.1.1.4'

loop_
_geom_angle_atom_site_label_1
_geom_angle_atom_site_label_2
_geom_angle_atom_site_label_3
_geom_angle
_geom_angle_site_symmetry_1
_geom_angle_site_symmetry_3
_geom_angle_publ_flag
S1 Sb1 N1 157.36(6) . . ?
C2 Sb1 S1 95.29(9) . . ?
C2 Sb1 N1 72.39(10) . . ?
C16 Sb1 S1 90.42(9) . . ?
C16 Sb1 N1 73.82(11) . . ?
C16 Sb1 C2 100.41(12) . . ?
C21 S1 Sb1 97.92(11) . . ?
C7 N1 Sb1 101.74(17) . . ?
C7 N1 C14 111.3(2) . . ?
C8 N1 Sb1 114.16(19) . . ?
C8 N1 C7 114.2(2) . . ?
C8 N1 C14 111.9(2) . . ?
C14 N1 Sb1 102.51(17) . . ?
C2 C1 C7 120.5(3) . . ?
C6 C1 C2 120.2(3) . . ?
C6 C1 C7 119.3(3) . . ?
C1 C2 Sb1 117.7(2) . . ?
C3 C2 Sb1 123.4(3) . . ?
C3 C2 C1 118.8(3) . . ?
C2 C3 H3 119.8 . . ?
C4 C3 C2 120.3(3) . . ?
C4 C3 H3 119.8 . . ?
C3 C4 H4 119.6 . . ?
C5 C4 C3 120.8(3) . . ?
C5 C4 H4 119.6 . . ?
C4 C5 H5 120.3 . . ?
C4 C5 C6 119.3(3) . . ?
C6 C5 H5 120.3 . . ?
C1 C6 C5 120.6(3) . . ?
C1 C6 H6 119.7 . . ?
C5 C6 H6 119.7 . . ?
N1 C7 C1 110.7(3) . . ?
N1 C7 H7A 109.5 . . ?
N1 C7 H7B 109.5 . . ?
C1 C7 H7A 109.5 . . ?
C1 C7 H7B 109.5 . . ?
H7A C7 H7B 108.1 . . ?
C9 C8 N1 122.0(3) . . ?
C9 C8 C13 118.7(3) . . ?
C13 C8 N1 119.3(3) . . ?
C8 C9 H9 119.9 . . ?
C8 C9 C10 120.1(3) . . ?
C10 C9 H9 119.9 . . ?
C9 C10 H10 119.6 . . ?
C11 C10 C9 120.9(4) . . ?
C11 C10 H10 119.6 . . ?
C10 C11 H11 120.5 . . ?
C10 C11 C12 119.0(3) . . ?
C12 C11 H11 120.5 . . ?
C11 C12 H12 119.4 . . ?
C11 C12 C13 121.1(4) . . ?
C13 C12 H12 119.4 . . ?
C8 C13 H13 119.9 . . ?
C12 C13 C8 120.2(3) . . ?
C12 C13 H13 119.9 . . ?
N1 C14 H14A 109.2 . . ?
N1 C14 H14B 109.2 . . ?
N1 C14 C15 112.1(3) . . ?
H14A C14 H14B 107.9 . . ?
C15 C14 H14A 109.2 . . ?
C15 C14 H14B 109.2 . . ?
C16 C15 C14 120.6(3) . . ?
C16 C15 C20 119.6(3) . . ?
C20 C15 C14 119.8(3) . . ?
C15 C16 Sb1 119.2(2) . . ?
C15 C16 C17 119.3(3) . . ?
C17 C16 Sb1 121.1(3) . . ?
C16 C17 H17 119.9 . . ?
C18 C17 C16 120.3(4) . . ?
C18 C17 H17 119.9 . . ?
C17 C18 H18 119.9 . . ?
C19 C18 C17 120.2(3) . . ?
C19 C18 H18 119.9 . . ?
C18 C19 H19 120.0 . . ?
C18 C19 C20 120.0(3) . . ?
C20 C19 H19 120.0 . . ?
C15 C20 H20 119.7 . . ?
C19 C20 C15 120.5(4) . . ?
C19 C20 H20 119.7 . . ?
C22 C21 S1 121.2(3) . . ?
C26 C21 S1 120.9(3) . . ?
C26 C21 C22 117.9(3) . . ?
C21 C22 H22 119.7 . . ?
C23 C22 C21 120.7(3) . . ?
C23 C22 H22 119.7 . . ?
C22 C23 H23 119.2 . . ?
C22 C23 C24 121.7(3) . . ?
C24 C23 H23 119.2 . . ?
C23 C24 C27 121.5(4) . . ?
C25 C24 C23 117.5(3) . . ?
C25 C24 C27 121.0(4) . . ?
C24 C25 H25 119.3 . . ?
C24 C25 C26 121.4(4) . . ?
C26 C25 H25 119.3 . . ?
C21 C26 C25 120.9(3) . . ?
C21 C26 H26 119.6 . . ?
C25 C26 H26 119.6 . . ?
C24 C27 H27A 109.5 . . ?
C24 C27 H27B 109.5 . . ?
C24 C27 H27C 109.5 . . ?
H27A C27 H27B 109.5 . . ?
H27A C27 H27C 109.5 . . ?
H27B C27 H27C 109.5 . . ?

loop_
_geom_bond_atom_site_label_1
_geom_bond_atom_site_label_2
_geom_bond_distance
_geom_bond_site_symmetry_2
_geom_bond_publ_flag
Sb1 S1 2.4995(9) . ?
Sb1 N1 2.592(3) . ?
Sb1 C2 2.171(3) . ?
Sb1 C16 2.158(3) . ?
S1 C21 1.780(3) . ?
N1 C7 1.474(4) . ?
N1 C8 1.449(4) . ?
N1 C14 1.500(4) . ?
C1 C2 1.394(4) . ?
C1 C6 1.385(4) . ?
C1 C7 1.515(4) . ?
C2 C3 1.394(4) . ?
C3 H3 0.9300 . ?
C3 C4 1.386(5) . ?
C4 H4 0.9300 . ?
C4 C5 1.372(5) . ?
C5 H5 0.9300 . ?
C5 C6 1.386(4) . ?
C6 H6 0.9300 . ?
C7 H7A 0.9700 . ?
C7 H7B 0.9700 . ?
C8 C9 1.382(5) . ?
C8 C13 1.384(5) . ?
C9 H9 0.9300 . ?
C9 C10 1.393(5) . ?
C10 H10 0.9300 . ?
C10 C11 1.365(5) . ?
C11 H11 0.9300 . ?
C11 C12 1.372(5) . ?
C12 H12 0.9300 . ?
C12 C13 1.383(4) . ?
C13 H13 0.9300 . ?
C14 H14A 0.9700 . ?
C14 H14B 0.9700 . ?
C14 C15 1.504(4) . ?
C15 C16 1.386(5) . ?
C15 C20 1.392(4) . ?
C16 C17 1.392(5) . ?
C17 H17 0.9300 . ?
C17 C18 1.389(5) . ?
C18 H18 0.9300 . ?
C18 C19 1.367(5) . ?
C19 H19 0.9300 . ?
C19 C20 1.380(5) . ?
C20 H20 0.9300 . ?
C21 C22 1.385(5) . ?
C21 C26 1.382(5) . ?
C22 H22 0.9300 . ?
C22 C23 1.374(5) . ?
C23 H23 0.9300 . ?
C23 C24 1.383(5) . ?
C24 C25 1.375(5) . ?
C24 C27 1.513(5) . ?
C25 H25 0.9300 . ?
C25 C26 1.382(5) . ?
C26 H26 0.9300 . ?
C27 H27A 0.9600 . ?
C27 H27B 0.9600 . ?
C27 H27C 0.9600 . ?

loop_
_geom_torsion_atom_site_label_1
_geom_torsion_atom_site_label_2
_geom_torsion_atom_site_label_3
_geom_torsion_atom_site_label_4
_geom_torsion
_geom_torsion_site_symmetry_1
_geom_torsion_site_symmetry_2
_geom_torsion_site_symmetry_3
_geom_torsion_site_symmetry_4
_geom_torsion_publ_flag
Sb1 S1 C21 C22 100.5(3) . . . . ?
Sb1 S1 C21 C26 -81.5(3) . . . . ?
Sb1 N1 C7 C1 41.1(3) . . . . ?
Sb1 N1 C8 C9 134.9(3) . . . . ?
Sb1 N1 C8 C13 -45.4(3) . . . . ?
Sb1 N1 C14 C15 35.5(3) . . . . ?
Sb1 C2 C3 C4 -174.3(2) . . . . ?
Sb1 C16 C17 C18 174.4(2) . . . . ?
S1 C21 C22 C23 177.7(3) . . . . ?
S1 C21 C26 C25 -177.9(3) . . . . ?
N1 C8 C9 C10 179.9(3) . . . . ?
N1 C8 C13 C12 179.9(3) . . . . ?
N1 C14 C15 C16 -32.8(4) . . . . ?
N1 C14 C15 C20 149.1(3) . . . . ?
C1 C2 C3 C4 0.6(5) . . . . ?
C2 C1 C6 C5 0.1(5) . . . . ?
C2 C1 C7 N1 -30.7(4) . . . . ?
C2 C3 C4 C5 0.4(5) . . . . ?
C3 C4 C5 C6 -1.2(5) . . . . ?
C4 C5 C6 C1 0.9(5) . . . . ?
C6 C1 C2 Sb1 174.3(2) . . . . ?
C6 C1 C2 C3 -0.9(5) . . . . ?
C6 C1 C7 N1 151.1(3) . . . . ?
C7 N1 C8 C9 18.3(4) . . . . ?
C7 N1 C8 C13 -161.9(3) . . . . ?
C7 N1 C14 C15 143.5(3) . . . . ?
C7 C1 C2 Sb1 -3.9(4) . . . . ?
C7 C1 C2 C3 -179.1(3) . . . . ?
C7 C1 C6 C5 178.3(3) . . . . ?
C8 N1 C7 C1 164.6(3) . . . . ?
C8 N1 C14 C15 -87.3(3) . . . . ?
C8 C9 C10 C11 -0.1(6) . . . . ?
C9 C8 C13 C12 -0.4(5) . . . . ?
C9 C10 C11 C12 0.4(6) . . . . ?
C10 C11 C12 C13 -0.6(6) . . . . ?
C11 C12 C13 C8 0.7(6) . . . . ?
C13 C8 C9 C10 0.1(5) . . . . ?
C14 N1 C7 C1 -67.5(3) . . . . ?
C14 N1 C8 C9 -109.3(3) . . . . ?
C14 N1 C8 C13 70.5(4) . . . . ?
C14 C15 C16 Sb1 6.7(4) . . . . ?
C14 C15 C16 C17 179.9(3) . . . . ?
C14 C15 C20 C19 179.6(3) . . . . ?
C15 C16 C17 C18 1.4(5) . . . . ?
C16 C15 C20 C19 1.5(5) . . . . ?
C16 C17 C18 C19 -0.2(5) . . . . ?
C17 C18 C19 C20 -0.3(5) . . . . ?
C18 C19 C20 C15 -0.4(5) . . . . ?
C20 C15 C16 Sb1 -175.2(2) . . . . ?
C20 C15 C16 C17 -2.0(4) . . . . ?
C21 C22 C23 C24 0.3(5) . . . . ?
C22 C21 C26 C25 0.1(5) . . . . ?
C22 C23 C24 C25 0.1(5) . . . . ?
C22 C23 C24 C27 -179.4(4) . . . . ?
C23 C24 C25 C26 -0.3(6) . . . . ?
C24 C25 C26 C21 0.3(6) . . . . ?
C26 C21 C22 C23 -0.4(5) . . . . ?
C27 C24 C25 C26 179.1(4) . . . . ?
